data_4334667
loop_
_publ_author_name
'William Levason'
'David Pugh'
'Gillian Reid'

_publ_contact_author_address
;   School of Chemistry
    University of Southampton
    Southampton SO17 1BJ, UK
;
_publ_contact_author_email wxl@soton.ac.uk
_publ_contact_author_fax '023 8059 3781'
_publ_contact_author_name 'Professor William Levason'
_publ_contact_author_phone '023 8059 3792'
_publ_section_title
;
 Phosphine and Diphosphine Complexes of Silicon(IV) Halides
;
_journal_name_full 'Inorganic Chemistry'
_journal_page_first 5185
_journal_page_last 5193
_journal_paper_doi 10.1021/ic400077z
_journal_volume 52
_journal_year 2013
_chemical_formula_moiety 'C10 H28 Cl4 P4 Si'
_chemical_formula_sum 'C10 H28 Cl4 P4 Si'
_chemical_formula_weight 442.09
_chemical_name_systematic
;
 ?
;
_space_group_IT_number 2
_symmetry_cell_setting triclinic
_symmetry_Int_Tables_number 2
_symmetry_space_group_name_Hall '-P 1'
_symmetry_space_group_name_H-M 'P -1'
_atom_sites_solution_hydrogens geom
_atom_sites_solution_primary direct
_atom_sites_solution_secondary difmap
_audit_creation_method SHELXL-97
_cell_angle_alpha 88.954(6)
_cell_angle_beta 89.753(6)
_cell_angle_gamma 86.672(7)
_cell_formula_units_Z 1
_cell_length_a 6.7173(10)
_cell_length_b 8.6973(13)
_cell_length_c 8.9154(13)
_cell_measurement_reflns_used 4000
_cell_measurement_temperature 100(2)
_cell_measurement_theta_max 27.5
_cell_measurement_theta_min 3.0
_cell_volume 519.89(13)
_computing_cell_refinement
;
CrystalClear-SM Expert 2.0 r11 (Rigaku, 2011)
;
_computing_data_collection
;
CrystalClear-SM Expert 2.0 r11 (Rigaku, 2011)
;
_computing_data_reduction
;
CrystalClear-SM Expert 2.0 r11 (Rigaku, 2011)
;
_computing_molecular_graphics 'ORTEP-3 (Farrugia, 1997)'
_computing_publication_material 'PLATON (Spek, 2003), WinGX (Farrugia, 1999) and enCIFer (Allen et al., 2004).'
_computing_structure_refinement 'SHELXL-97 (Sheldrick, 2008)'
_computing_structure_solution 'SHELXS-97 (Sheldrick, 1997)'
_diffrn_ambient_temperature 100(2)
_diffrn_detector CCD
_diffrn_detector_area_resol_mean 28.5714
_diffrn_measured_fraction_theta_full 0.998
_diffrn_measured_fraction_theta_max 0.998
_diffrn_measurement_device
;
AFC12 (Right): Kappa 3 circle
;
_diffrn_measurement_device_type
;
Rigaku Saturn724+ (2x2 bin mode)
;
_diffrn_measurement_method 'profile data from \w-scans'
_diffrn_measurement_specimen_support Mitegen
_diffrn_radiation_monochromator graphite
_diffrn_radiation_source 'fine-focus sealed tube'
_diffrn_radiation_type MoK\a
_diffrn_radiation_wavelength 0.71075
_diffrn_reflns_av_R_equivalents 0.0363
_diffrn_reflns_av_sigmaI/netI 0.0488
_diffrn_reflns_limit_h_max 8
_diffrn_reflns_limit_h_min -8
_diffrn_reflns_limit_k_max 10
_diffrn_reflns_limit_k_min -11
_diffrn_reflns_limit_l_max 11
_diffrn_reflns_limit_l_min -11
_diffrn_reflns_number 5136
_diffrn_reflns_theta_full 27.47
_diffrn_reflns_theta_max 27.47
_diffrn_reflns_theta_min 3.04
_diffrn_source_current 55.0
_diffrn_source_power 2.5
_diffrn_source_voltage 45.0
_exptl_absorpt_coefficient_mu 0.922
_exptl_absorpt_correction_T_max 0.9908
_exptl_absorpt_correction_T_min 0.9553
_exptl_absorpt_correction_type multi-scan
_exptl_absorpt_process_details 'CrystalClear-SM Expert 2.0 r11 (Rigaku, 2011)'
_exptl_crystal_colour Colourless
_exptl_crystal_density_diffrn 1.412
_exptl_crystal_description Platelet
_exptl_crystal_F_000 230
_exptl_crystal_size_max 0.05
_exptl_crystal_size_mid 0.05
_exptl_crystal_size_min 0.01
_refine_diff_density_max 0.418
_refine_diff_density_min -0.423
_refine_diff_density_rms 0.077
_refine_ls_extinction_method none
_refine_ls_goodness_of_fit_ref 1.042
_refine_ls_hydrogen_treatment constr
_refine_ls_matrix_type full
_refine_ls_number_parameters 92
_refine_ls_number_reflns 2384
_refine_ls_number_restraints 0
_refine_ls_restrained_S_all 1.042
_refine_ls_R_factor_all 0.0443
_refine_ls_R_factor_gt 0.0333
_refine_ls_shift/su_max 0.000
_refine_ls_shift/su_mean 0.000
_refine_ls_structure_factor_coef Fsqd
_refine_ls_weighting_details 'calc w=1/[\s^2^(Fo^2^)+(0.0247P)^2^+0.2741P] where P=(Fo^2^+2Fc^2^)/3'
_refine_ls_weighting_scheme calc
_refine_ls_wR_factor_gt 0.0717
_refine_ls_wR_factor_ref 0.0759
_reflns_number_gt 1997
_reflns_number_total 2384
_reflns_threshold_expression I>2\s(I)
_cod_data_source_file ic400077z_si_002_10.cif
_cod_data_source_block Compound_9
_cod_database_code 4334667

loop_
_symmetry_equiv_pos_as_xyz
'x, y, z'
'-x, -y, -z'

loop_
_atom_site_label
_atom_site_type_symbol
_atom_site_fract_x
_atom_site_fract_y
_atom_site_fract_z
_atom_site_U_iso_or_equiv
_atom_site_adp_type
_atom_site_occupancy
_atom_site_symmetry_multiplicity
_atom_site_calc_flag
_atom_site_refinement_flags
C1 C 0.2802(3) 0.3428(2) 0.8007(2) 0.0166(4) Uani 1 1 d .
H1A H 0.1794 0.3999 0.8629 0.020 Uiso 1 1 calc R
H1B H 0.3867 0.4134 0.7765 0.020 Uiso 1 1 calc R
C2 C -0.0034(3) 0.1412(3) 0.6770(2) 0.0204(5) Uani 1 1 d .
H2A H -0.0738 0.1111 0.5870 0.031 Uiso 1 1 calc R
H2B H -0.1004 0.1802 0.7515 0.031 Uiso 1 1 calc R
H2C H 0.0736 0.0515 0.7189 0.031 Uiso 1 1 calc R
C3 C 0.3584(3) 0.1933(3) 0.5188(2) 0.0222(5) Uani 1 1 d .
H3A H 0.4659 0.2629 0.5004 0.033 Uiso 1 1 calc R
H3B H 0.3038 0.1627 0.4228 0.033 Uiso 1 1 calc R
H3C H 0.4111 0.1015 0.5741 0.033 Uiso 1 1 calc R
C4 C 0.5686(3) 0.2770(3) 1.0255(2) 0.0228(5) Uani 1 1 d .
H4A H 0.4987 0.3639 1.0756 0.034 Uiso 1 1 calc R
H4B H 0.6727 0.3151 0.9597 0.034 Uiso 1 1 calc R
H4C H 0.6293 0.2059 1.1010 0.034 Uiso 1 1 calc R
C5 C 0.1927(4) 0.1578(3) 1.0552(2) 0.0255(5) Uani 1 1 d .
H5A H 0.2364 0.0806 1.1313 0.038 Uiso 1 1 calc R
H5B H 0.0716 0.1258 1.0066 0.038 Uiso 1 1 calc R
H5C H 0.1646 0.2574 1.1029 0.038 Uiso 1 1 calc R
Si1 Si 0.0000 0.5000 0.5000 0.01320(17) Uani 1 2 d S
P1 P 0.16382(8) 0.29056(6) 0.62776(6) 0.01409(13) Uani 1 1 d .
P2 P 0.39055(9) 0.17593(6) 0.91367(6) 0.01748(14) Uani 1 1 d .
Cl1 Cl 0.14430(8) 0.66931(6) 0.63921(5) 0.01758(13) Uani 1 1 d .
Cl2 Cl 0.24289(8) 0.51092(6) 0.33166(5) 0.01871(13) Uani 1 1 d .

loop_
_atom_site_aniso_label
_atom_site_aniso_U_11
_atom_site_aniso_U_22
_atom_site_aniso_U_33
_atom_site_aniso_U_23
_atom_site_aniso_U_13
_atom_site_aniso_U_12
C1 0.0170(11) 0.0151(10) 0.0178(10) -0.0002(8) -0.0016(8) -0.0017(8)
C2 0.0212(12) 0.0175(11) 0.0228(10) 0.0013(9) -0.0049(9) -0.0053(9)
C3 0.0225(12) 0.0224(12) 0.0210(11) -0.0033(9) 0.0016(9) 0.0059(9)
C4 0.0225(12) 0.0229(12) 0.0231(11) 0.0010(9) -0.0068(9) -0.0032(9)
C5 0.0304(13) 0.0257(13) 0.0208(11) 0.0040(10) 0.0000(10) -0.0079(10)
Si1 0.0128(4) 0.0138(4) 0.0131(4) -0.0003(3) 0.0009(3) -0.0017(3)
P1 0.0144(3) 0.0136(3) 0.0144(2) -0.0004(2) -0.0003(2) -0.0016(2)
P2 0.0214(3) 0.0153(3) 0.0158(3) 0.0002(2) -0.0028(2) -0.0008(2)
Cl1 0.0192(3) 0.0160(3) 0.0180(2) -0.00162(19) -0.00381(19) -0.00375(19)
Cl2 0.0165(3) 0.0201(3) 0.0195(2) 0.0008(2) 0.00608(19) -0.0017(2)

loop_
_atom_type_symbol
_atom_type_description
_atom_type_scat_dispersion_real
_atom_type_scat_dispersion_imag
_atom_type_scat_source
C C 0.0033 0.0016 'International Tables Vol C Tables 4.2.6.8 and 6.1.1.4'
H H 0.0000 0.0000 'International Tables Vol C Tables 4.2.6.8 and 6.1.1.4'
Si Si 0.0817 0.0704 'International Tables Vol C Tables 4.2.6.8 and 6.1.1.4'
P P 0.1023 0.0942 'International Tables Vol C Tables 4.2.6.8 and 6.1.1.4'
Cl Cl 0.1484 0.1585 'International Tables Vol C Tables 4.2.6.8 and 6.1.1.4'

loop_
_geom_angle_atom_site_label_1
_geom_angle_atom_site_label_2
_geom_angle_atom_site_label_3
_geom_angle
_geom_angle_site_symmetry_1
_geom_angle_site_symmetry_3
P1 C1 P2 114.48(11) . .
P1 C1 H1A 108.6 . .
P2 C1 H1A 108.6 . .
P1 C1 H1B 108.6 . .
P2 C1 H1B 108.6 . .
H1A C1 H1B 107.6 . .
P1 C2 H2A 109.5 . .
P1 C2 H2B 109.5 . .
H2A C2 H2B 109.5 . .
P1 C2 H2C 109.5 . .
H2A C2 H2C 109.5 . .
H2B C2 H2C 109.5 . .
P1 C3 H3A 109.5 . .
P1 C3 H3B 109.5 . .
H3A C3 H3B 109.5 . .
P1 C3 H3C 109.5 . .
H3A C3 H3C 109.5 . .
H3B C3 H3C 109.5 . .
P2 C4 H4A 109.5 . .
P2 C4 H4B 109.5 . .
H4A C4 H4B 109.5 . .
P2 C4 H4C 109.5 . .
H4A C4 H4C 109.5 . .
H4B C4 H4C 109.5 . .
P2 C5 H5A 109.5 . .
P2 C5 H5B 109.5 . .
H5A C5 H5B 109.5 . .
P2 C5 H5C 109.5 . .
H5A C5 H5C 109.5 . .
H5B C5 H5C 109.5 . .
Cl1 Si1 Cl1 180.000(19) . 2_566
Cl1 Si1 Cl2 89.62(2) . 2_566
Cl1 Si1 Cl2 90.38(2) 2_566 2_566
Cl1 Si1 Cl2 90.38(2) . .
Cl1 Si1 Cl2 89.62(2) 2_566 .
Cl2 Si1 Cl2 180.0 2_566 .
Cl1 Si1 P1 92.32(2) . .
Cl1 Si1 P1 87.68(2) 2_566 .
Cl2 Si1 P1 87.79(2) 2_566 .
Cl2 Si1 P1 92.21(2) . .
Cl1 Si1 P1 87.68(2) . 2_566
Cl1 Si1 P1 92.32(2) 2_566 2_566
Cl2 Si1 P1 92.21(2) 2_566 2_566
Cl2 Si1 P1 87.79(2) . 2_566
P1 Si1 P1 180.00(2) . 2_566
C3 P1 C1 105.83(11) . .
C3 P1 C2 104.43(11) . .
C1 P1 C2 106.29(10) . .
C3 P1 Si1 113.58(7) . .
C1 P1 Si1 113.61(7) . .
C2 P1 Si1 112.35(8) . .
C4 P2 C5 99.05(11) . .
C4 P2 C1 99.24(10) . .
C5 P2 C1 99.71(10) . .

loop_
_geom_bond_atom_site_label_1
_geom_bond_atom_site_label_2
_geom_bond_distance
_geom_bond_site_symmetry_2
C1 P1 1.809(2) .
C1 P2 1.871(2) .
C1 H1A 0.9900 .
C1 H1B 0.9900 .
C2 P1 1.813(2) .
C2 H2A 0.9800 .
C2 H2B 0.9800 .
C2 H2C 0.9800 .
C3 P1 1.805(2) .
C3 H3A 0.9800 .
C3 H3B 0.9800 .
C3 H3C 0.9800 .
C4 P2 1.833(2) .
C4 H4A 0.9800 .
C4 H4B 0.9800 .
C4 H4C 0.9800 .
C5 P2 1.840(2) .
C5 H5A 0.9800 .
C5 H5B 0.9800 .
C5 H5C 0.9800 .
Si1 Cl1 2.2116(6) .
Si1 Cl1 2.2116(6) 2_566
Si1 Cl2 2.2170(5) 2_566
Si1 Cl2 2.2170(5) .
Si1 P1 2.3513(6) .
Si1 P1 2.3513(6) 2_566

loop_
_geom_torsion_atom_site_label_1
_geom_torsion_atom_site_label_2
_geom_torsion_atom_site_label_3
_geom_torsion_atom_site_label_4
_geom_torsion
_geom_torsion_site_symmetry_1
P2 C1 P1 C3 -60.25(14) .
P2 C1 P1 C2 50.40(14) .
P2 C1 P1 Si1 174.46(8) .
Cl1 Si1 P1 C3 -107.47(9) .
Cl1 Si1 P1 C3 72.53(9) 2_566
Cl2 Si1 P1 C3 163.00(9) 2_566
Cl2 Si1 P1 C3 -17.00(9) .
Cl1 Si1 P1 C1 13.57(8) .
Cl1 Si1 P1 C1 -166.43(8) 2_566
Cl2 Si1 P1 C1 -75.97(8) 2_566
Cl2 Si1 P1 C1 104.03(8) .
Cl1 Si1 P1 C2 134.28(8) .
Cl1 Si1 P1 C2 -45.72(8) 2_566
Cl2 Si1 P1 C2 44.75(8) 2_566
Cl2 Si1 P1 C2 -135.25(8) .
P1 C1 P2 C4 158.24(12) .
P1 C1 P2 C5 -100.83(13) .
